data_7055693
loop_
_publ_author_name
'Zeng, Xianghua'
'Gong, Chunhua'
'Zhang, Junyong'
'Xie, Jingli'

_publ_section_title
;
 Organoselenium-catalyzed vicinal dichlorination of unsaturated
 phosphonates
;
_journal_issue 9
_journal_name_full 'New J. Chem.'
_journal_page_first 7866
_journal_paper_doi 10.1039/C6NJ00658B
_journal_volume 40
_journal_year 2016
_chemical_formula_sum 'C12 H10 Cl2 Se'
_chemical_formula_weight 304.06
_chemical_name_systematic
; 
 ? 
;
_space_group_IT_number 61
_symmetry_cell_setting orthorhombic
_symmetry_space_group_name_Hall '-P 2ac 2ab'
_symmetry_space_group_name_H-M 'P b c a'
_atom_sites_solution_hydrogens geom
_atom_sites_solution_primary direct
_atom_sites_solution_secondary difmap
_audit_creation_method SHELXL-97
_audit_update_record
;
2016-01-21 deposited with the CCDC.
2016-07-19 downloaded from the CCDC.
;
_cell_angle_alpha 90.00
_cell_angle_beta 90.00
_cell_angle_gamma 90.00
_cell_formula_units_Z 8
_cell_length_a 17.7839(6)
_cell_length_b 7.6076(3)
_cell_length_c 17.9304(12)
_cell_measurement_reflns_used 1926
_cell_measurement_temperature 296(2)
_cell_measurement_theta_max 72.0840
_cell_measurement_theta_min 4.9920
_cell_volume 2425.9(2)
_computing_structure_refinement 'SHELXL-97 (Sheldrick, 1997)'
_computing_structure_solution 'SHELXS-97 (Sheldrick, 1990)'
_diffrn_ambient_temperature 296(2)
_diffrn_measured_fraction_theta_full 0.739
_diffrn_measured_fraction_theta_max 0.740
_diffrn_measurement_device_type 'Xcalibur, Eos, Gemini'
_diffrn_radiation_monochromator graphite
_diffrn_radiation_source 'fine-focus sealed tube'
_diffrn_radiation_type CuK\a
_diffrn_radiation_wavelength 1.54184
_diffrn_reflns_av_R_equivalents 0.0592
_diffrn_reflns_av_sigmaI/netI 0.0465
_diffrn_reflns_limit_h_max 16
_diffrn_reflns_limit_h_min -21
_diffrn_reflns_limit_k_max 8
_diffrn_reflns_limit_k_min -9
_diffrn_reflns_limit_l_max 19
_diffrn_reflns_limit_l_min -13
_diffrn_reflns_number 4198
_diffrn_reflns_theta_full 72.18
_diffrn_reflns_theta_max 72.18
_diffrn_reflns_theta_min 4.97
_exptl_absorpt_coefficient_mu 7.936
_exptl_absorpt_correction_T_max 1.00000
_exptl_absorpt_correction_T_min 0.16971
_exptl_absorpt_correction_type multi-scan
_exptl_crystal_colour colorless
_exptl_crystal_density_diffrn 1.665
_exptl_crystal_density_method 'not measured'
_exptl_crystal_description block
_exptl_crystal_F_000 1200
_exptl_crystal_size_max 0.1
_exptl_crystal_size_mid 0.08
_exptl_crystal_size_min 0.06
_refine_diff_density_max 0.426
_refine_diff_density_min -1.012
_refine_diff_density_rms 0.145
_refine_ls_extinction_method none
_refine_ls_goodness_of_fit_ref 1.072
_refine_ls_hydrogen_treatment mixed
_refine_ls_matrix_type full
_refine_ls_number_parameters 136
_refine_ls_number_reflns 1766
_refine_ls_number_restraints 0
_refine_ls_restrained_S_all 1.072
_refine_ls_R_factor_all 0.0564
_refine_ls_R_factor_gt 0.0526
_refine_ls_shift/su_max 0.001
_refine_ls_shift/su_mean 0.000
_refine_ls_structure_factor_coef Fsqd
_refine_ls_weighting_details 'calc w=1/[\s^2^(Fo^2^)+(0.0966P)^2^+0.0000P] where P=(Fo^2^+2Fc^2^)/3'
_refine_ls_weighting_scheme calc
_refine_ls_wR_factor_gt 0.1395
_refine_ls_wR_factor_ref 0.1452
_reflns_number_gt 1578
_reflns_number_total 1766
_reflns_threshold_expression >2sigma(I)
_cod_data_source_file c6nj00658b2.cif
_cod_data_source_block 1
_cod_depositor_comments 'Adding full bibliography for 7055693--7055694.cif.'
_cod_original_cell_volume 2425.86(19)
_cod_database_code 7055693

loop_
_symmetry_equiv_pos_as_xyz
'x, y, z'
'-x+1/2, -y, z+1/2'
'x+1/2, -y+1/2, -z'
'-x, y+1/2, -z+1/2'
'-x, -y, -z'
'x-1/2, y, -z-1/2'
'-x-1/2, y-1/2, z'
'x, -y-1/2, z-1/2'

loop_
_atom_site_label
_atom_site_type_symbol
_atom_site_fract_x
_atom_site_fract_y
_atom_site_fract_z
_atom_site_U_iso_or_equiv
_atom_site_adp_type
_atom_site_occupancy
_atom_site_symmetry_multiplicity
_atom_site_calc_flag
_atom_site_refinement_flags
Se7 Se 0.36981(2) 0.43956(6) 0.64983(3) 0.0395(3) Uani 1 1 d .
Cl9 Cl 0.43184(6) 0.68870(13) 0.59881(9) 0.0562(4) Uani 1 1 d .
Cl8 Cl 0.30672(6) 0.19481(19) 0.70815(9) 0.0617(4) Uani 1 1 d .
C6 C 0.3796(2) 0.3707(6) 0.4903(3) 0.0405(12) Uani 1 1 d .
H6 H 0.4305 0.3964 0.4949 0.049 Uiso 1 1 calc R
C10 C 0.4641(2) 0.3114(5) 0.6534(3) 0.0392(11) Uani 1 1 d .
C11 C 0.5208(2) 0.3840(7) 0.6964(3) 0.0471(13) Uani 1 1 d .
H11 H 0.5143 0.4914 0.7204 0.057 Uiso 1 1 calc R
C5 C 0.3495(3) 0.3277(6) 0.4225(3) 0.0501(13) Uani 1 1 d .
H5 H 0.3804 0.3236 0.3807 0.060 Uiso 1 1 calc R
C14 C 0.5393(3) 0.0636(6) 0.6237(4) 0.0549(15) Uani 1 1 d .
H14 H 0.5459 -0.0435 0.5996 0.066 Uiso 1 1 calc R
C2 C 0.2560(2) 0.3415(5) 0.5460(3) 0.0405(11) Uani 1 1 d .
H2 H 0.2246 0.3472 0.5874 0.049 Uiso 1 1 calc R
C4 C 0.2737(3) 0.2903(6) 0.4152(3) 0.0520(13) Uani 1 1 d .
H4 H 0.2540 0.2594 0.3690 0.062 Uiso 1 1 calc R
C3 C 0.2276(2) 0.2991(6) 0.4767(3) 0.0535(13) Uani 1 1 d .
H3 H 0.1765 0.2760 0.4715 0.064 Uiso 1 1 calc R
C1 C 0.33218(19) 0.3754(5) 0.5526(3) 0.0344(10) Uani 1 1 d .
C13 C 0.5965(2) 0.1333(7) 0.6654(4) 0.0540(14) Uani 1 1 d .
H13 H 0.6420 0.0734 0.6687 0.065 Uiso 1 1 calc R
C12 C 0.5879(2) 0.2911(6) 0.7026(3) 0.0553(15) Uani 1 1 d .
H12 H 0.6268 0.3351 0.7318 0.066 Uiso 1 1 calc R
C15 C 0.4719(2) 0.1522(6) 0.6174(3) 0.0488(13) Uani 1 1 d .
H15 H 0.4326 0.1056 0.5894 0.059 Uiso 1 1 calc R

loop_
_atom_site_aniso_label
_atom_site_aniso_U_11
_atom_site_aniso_U_22
_atom_site_aniso_U_33
_atom_site_aniso_U_23
_atom_site_aniso_U_13
_atom_site_aniso_U_12
Se7 0.0308(3) 0.0500(3) 0.0377(6) -0.0060(2) -0.00054(14) 0.00104(13)
Cl9 0.0436(5) 0.0461(5) 0.0788(13) -0.0007(6) -0.0088(5) -0.0049(4)
Cl8 0.0504(6) 0.0865(9) 0.0481(11) 0.0173(8) 0.0054(5) -0.0090(5)
C6 0.0349(17) 0.050(2) 0.036(4) 0.001(2) 0.0043(17) 0.0009(15)
C10 0.0330(17) 0.046(2) 0.038(4) 0.002(2) -0.0004(15) 0.0015(15)
C11 0.039(2) 0.061(2) 0.042(4) -0.009(3) 0.0006(18) 0.0008(17)
C5 0.046(2) 0.058(2) 0.046(4) 0.001(3) 0.008(2) 0.0081(18)
C14 0.049(2) 0.051(2) 0.065(5) -0.001(3) 0.010(2) 0.0073(17)
C2 0.0312(17) 0.058(2) 0.032(3) 0.006(2) 0.0001(16) -0.0014(15)
C4 0.053(2) 0.063(2) 0.040(4) 0.001(3) -0.015(2) 0.0027(19)
C3 0.037(2) 0.067(3) 0.056(4) 0.011(3) -0.008(2) -0.0079(17)
C1 0.0334(17) 0.0428(18) 0.027(3) 0.000(2) -0.0022(15) -0.0020(13)
C13 0.037(2) 0.063(3) 0.062(4) 0.016(3) 0.010(2) 0.0074(18)
C12 0.0327(19) 0.074(3) 0.059(4) 0.009(3) -0.0064(19) -0.0025(19)
C15 0.043(2) 0.048(2) 0.055(4) -0.001(3) -0.004(2) 0.0004(16)

loop_
_atom_type_symbol
_atom_type_description
_atom_type_scat_dispersion_real
_atom_type_scat_dispersion_imag
_atom_type_scat_source
C C 0.0181 0.0091 'International Tables Vol C Tables 4.2.6.8 and 6.1.1.4'
H H 0.0000 0.0000 'International Tables Vol C Tables 4.2.6.8 and 6.1.1.4'
Cl Cl 0.3639 0.7018 'International Tables Vol C Tables 4.2.6.8 and 6.1.1.4'
Se Se -0.7943 1.1372 'International Tables Vol C Tables 4.2.6.8 and 6.1.1.4'

loop_
_geom_angle_atom_site_label_1
_geom_angle_atom_site_label_2
_geom_angle_atom_site_label_3
_geom_angle
C1 Se7 C10 101.68(19)
C1 Se7 Cl9 90.86(12)
C10 Se7 Cl9 90.70(13)
C1 Se7 Cl8 92.01(12)
C10 Se7 Cl8 89.99(13)
Cl9 Se7 Cl8 176.85(6)
C5 C6 C1 118.7(4)
C15 C10 C11 122.6(4)
C15 C10 Se7 120.8(3)
C11 C10 Se7 116.6(3)
C10 C11 C12 117.8(4)
C6 C5 C4 120.9(5)
C13 C14 C15 120.1(5)
C3 C2 C1 118.7(4)
C3 C4 C5 119.7(5)
C4 C3 C2 121.0(4)
C2 C1 C6 121.1(5)
C2 C1 Se7 117.6(4)
C6 C1 Se7 121.2(3)
C14 C13 C12 121.1(4)
C13 C12 C11 119.9(5)
C14 C15 C10 118.5(5)

loop_
_geom_bond_atom_site_label_1
_geom_bond_atom_site_label_2
_geom_bond_distance
Se7 C1 1.931(5)
Se7 C10 1.941(4)
Se7 Cl9 2.3761(12)
Se7 Cl8 2.4123(14)
C6 C5 1.368(7)
C6 C1 1.400(6)
C10 C15 1.380(6)
C10 C11 1.385(6)
C11 C12 1.390(6)
C5 C4 1.385(6)
C14 C13 1.369(8)
C14 C15 1.380(6)
C2 C3 1.379(7)
C2 C1 1.384(5)
C4 C3 1.376(8)
C13 C12 1.383(8)

loop_
_geom_torsion_atom_site_label_1
_geom_torsion_atom_site_label_2
_geom_torsion_atom_site_label_3
_geom_torsion_atom_site_label_4
_geom_torsion
C1 Se7 C10 C15 -31.9(4)
Cl9 Se7 C10 C15 -122.9(4)
Cl8 Se7 C10 C15 60.1(4)
C1 Se7 C10 C11 151.0(4)
Cl9 Se7 C10 C11 60.0(4)
Cl8 Se7 C10 C11 -116.9(4)
C15 C10 C11 C12 0.2(8)
Se7 C10 C11 C12 177.2(4)
C1 C6 C5 C4 0.3(7)
C6 C5 C4 C3 1.0(7)
C5 C4 C3 C2 -1.2(7)
C1 C2 C3 C4 0.0(7)
C3 C2 C1 C6 1.4(6)
C3 C2 C1 Se7 178.6(3)
C5 C6 C1 C2 -1.5(7)
C5 C6 C1 Se7 -178.7(3)
C10 Se7 C1 C2 139.6(3)
Cl9 Se7 C1 C2 -129.5(3)
Cl8 Se7 C1 C2 49.2(3)
C10 Se7 C1 C6 -43.1(4)
Cl9 Se7 C1 C6 47.8(3)
Cl8 Se7 C1 C6 -133.5(3)
C15 C14 C13 C12 0.9(9)
C14 C13 C12 C11 -1.7(9)
C10 C11 C12 C13 1.2(8)
C13 C14 C15 C10 0.4(9)
C11 C10 C15 C14 -1.0(8)
Se7 C10 C15 C14 -177.9(4)
